data_7151992
loop_
_publ_author_name
'Mali, Sachitanand M.'
'Bandyopadhyay, Anupam'
'Jadhav, Sandip V.'
'Kumar, Mothukuri Ganesh'
'Gopi, Hosahudya N.'

_publ_section_title
;
 Synthesis of \a, \b-unsaturated \g-amino esters with unprecedented
 high (E)-stereoselectivity and their conformational analysis in
 peptides.
;
_journal_issue 19
_journal_name_full 'Organic &amp; biomolecular chemistry'
_journal_page_first 6566
_journal_page_last 6574
_journal_paper_doi 10.1039/c1ob05732d
_journal_volume 9
_journal_year 2011
_chemical_absolute_configuration syn
_chemical_compound_source Synthesis
_chemical_formula_moiety 'C13 H24 N O4'
_chemical_formula_sum 'C13 H24 N O4'
_chemical_formula_weight 258.33
_chemical_name_common Boc-dgAib-OEt
_chemical_name_systematic '(E)-ethyl 4-(tert-butoxycarbonylamino)-4-methylpent-2-enoate'
_space_group_IT_number 14
_symmetry_cell_setting monoclinic
_symmetry_Int_Tables_number 14
_symmetry_space_group_name_Hall '-P 2ybc'
_symmetry_space_group_name_H-M 'P 1 21/c 1'
_atom_sites_solution_hydrogens geom
_atom_sites_solution_primary direct
_atom_sites_solution_secondary difmap
_audit_creation_method SHELXL-97
_cell_angle_alpha 90.00
_cell_angle_beta 90.923(5)
_cell_angle_gamma 90.00
_cell_formula_units_Z 4
_cell_length_a 10.669(2)
_cell_length_b 9.092(2)
_cell_length_c 15.882(4)
_cell_measurement_reflns_used 1853
_cell_measurement_temperature 296(2)
_cell_measurement_theta_max 21.06
_cell_measurement_theta_min 2.58
_cell_volume 1540.4(6)
_computing_structure_refinement 'SHELXL-97 (Sheldrick, 2008)'
_computing_structure_solution 'SHELXS-97 (Sheldrick, 2008)'
_diffrn_ambient_pressure 101.325
_diffrn_ambient_temperature 296(2)
_diffrn_measured_fraction_theta_full 0.968
_diffrn_measured_fraction_theta_max 0.968
_diffrn_radiation_monochromator graphite
_diffrn_radiation_probe x-ray
_diffrn_radiation_type MoK\a
_diffrn_radiation_wavelength 0.71073
_diffrn_reflns_av_R_equivalents 0.0579
_diffrn_reflns_av_sigmaI/netI 0.0563
_diffrn_reflns_limit_h_max 14
_diffrn_reflns_limit_h_min -14
_diffrn_reflns_limit_k_max 12
_diffrn_reflns_limit_k_min -12
_diffrn_reflns_limit_l_max 20
_diffrn_reflns_limit_l_min -21
_diffrn_reflns_number 16600
_diffrn_reflns_theta_full 30.28
_diffrn_reflns_theta_max 30.28
_diffrn_reflns_theta_min 2.58
_diffrn_source 'fine-focus sealed tube'
_diffrn_source_type 'Graphite monochromator'
_exptl_absorpt_coefficient_mu 0.082
_exptl_absorpt_correction_T_max 0.982
_exptl_absorpt_correction_T_min 0.970
_exptl_absorpt_correction_type multi-scan
_exptl_absorpt_process_details SADABS
_exptl_crystal_colour Colorless
_exptl_crystal_density_diffrn 1.114
_exptl_crystal_density_method 'not measured'
_exptl_crystal_description Rectangular
_exptl_crystal_F_000 564
_exptl_crystal_recrystallization_method MeOH
_exptl_crystal_size_max 0.45
_exptl_crystal_size_mid 0.30
_exptl_crystal_size_min 0.23
_refine_diff_density_max 0.303
_refine_diff_density_min -0.283
_refine_diff_density_rms 0.037
_refine_ls_extinction_method none
_refine_ls_goodness_of_fit_ref 0.986
_refine_ls_hydrogen_treatment constr
_refine_ls_matrix_type full
_refine_ls_number_parameters 169
_refine_ls_number_reflns 4448
_refine_ls_number_restraints 3
_refine_ls_restrained_S_all 1.031
_refine_ls_R_factor_all 0.1649
_refine_ls_R_factor_gt 0.0651
_refine_ls_shift/su_max 0.000
_refine_ls_shift/su_mean 0.000
_refine_ls_structure_factor_coef Fsqd
_refine_ls_weighting_details 'calc w=1/[\s^2^(Fo^2^)+(0.1201P)^2^+0.0056P] where P=(Fo^2^+2Fc^2^)/3'
_refine_ls_weighting_scheme calc
_refine_ls_wR_factor_gt 0.1879
_refine_ls_wR_factor_ref 0.2427
_reflns_number_gt 1713
_reflns_number_total 4448
_reflns_threshold_expression >2sigma(I)
_cod_data_source_file c1ob05732d.txt
_cod_data_source_block mo_anu_aibdg_1_0m
_cod_original_cell_volume 1540.3(6)
_cod_original_sg_symbol_H-M 'P 21/c'
_cod_database_code 7151992

loop_
_symmetry_equiv_pos_as_xyz
'x, y, z'
'-x, y+1/2, -z+1/2'
'-x, -y, -z'
'x, -y-1/2, z-1/2'

loop_
_atom_site_label
_atom_site_type_symbol
_atom_site_fract_x
_atom_site_fract_y
_atom_site_fract_z
_atom_site_U_iso_or_equiv
_atom_site_adp_type
_atom_site_occupancy
_atom_site_symmetry_multiplicity
_atom_site_calc_flag
_atom_site_refinement_flags
O1 O -0.2593(2) 0.6560(3) 0.95965(13) 0.1027(7) Uani 1 1 d .
O2 O -0.2944(2) 0.5430(3) 0.83821(14) 0.1103(8) Uani 1 1 d .
O3 O 0.14799(18) 0.74120(19) 0.83030(11) 0.0784(6) Uani 1 1 d .
O4 O 0.26227(16) 0.69316(18) 0.94912(11) 0.0729(6) Uani 1 1 d .
N1 N 0.17749(18) 0.5081(2) 0.87952(12) 0.0619(6) Uani 1 1 d .
H1 H 0.2191 0.4569 0.9159 0.074 Uiso 1 1 calc R
C1 C 0.1466(3) 0.9118(4) 0.9930(2) 0.0972(10) Uani 1 1 d .
H1A H 0.1568 1.0098 1.0144 0.146 Uiso 1 1 calc R
H1B H 0.1046 0.8525 1.0339 0.146 Uiso 1 1 calc R
H1C H 0.0977 0.9144 0.9418 0.146 Uiso 1 1 calc R
C2 C 0.2739(2) 0.8464(3) 0.97565(17) 0.0717(7) Uani 1 1 d .
C3 C 0.3423(3) 0.9355(4) 0.9106(2) 0.1027(11) Uani 1 1 d .
H3A H 0.4248 0.8958 0.9035 0.154 Uiso 1 1 calc R
H3B H 0.3486 1.0358 0.9291 0.154 Uiso 1 1 calc R
H3C H 0.2970 0.9315 0.8580 0.154 Uiso 1 1 calc R
C4 C 0.3499(4) 0.8353(4) 1.0572(2) 0.1100(12) Uani 1 1 d .
H4A H 0.4295 0.7906 1.0462 0.165 Uiso 1 1 calc R
H4B H 0.3052 0.7764 1.0969 0.165 Uiso 1 1 calc R
H4C H 0.3630 0.9320 1.0800 0.165 Uiso 1 1 calc R
C5 C 0.1915(2) 0.6553(3) 0.88119(15) 0.0597(6) Uani 1 1 d .
C6 C 0.0956(2) 0.4293(2) 0.81939(14) 0.0594(6) Uani 1 1 d .
C7 C 0.1358(3) 0.4554(3) 0.72846(16) 0.0796(8) Uani 1 1 d .
H7A H 0.2212 0.4247 0.7222 0.119 Uiso 1 1 calc R
H7B H 0.1286 0.5582 0.7153 0.119 Uiso 1 1 calc R
H7C H 0.0827 0.3998 0.6909 0.119 Uiso 1 1 calc R
C8 C 0.1098(3) 0.2660(3) 0.83960(19) 0.0812(8) Uani 1 1 d .
H8A H 0.0917 0.2495 0.8979 0.122 Uiso 1 1 calc R
H8B H 0.1941 0.2354 0.8286 0.122 Uiso 1 1 calc R
H8C H 0.0525 0.2102 0.8050 0.122 Uiso 1 1 calc R
C9 C -0.0406(2) 0.4709(3) 0.82933(16) 0.0629(6) Uani 1 1 d .
H9 H -0.0961 0.4380 0.7876 0.075 Uiso 1 1 calc R
C10 C -0.0894(2) 0.5489(3) 0.89081(15) 0.0661(7) Uani 1 1 d .
H10 H -0.0340 0.5825 0.9323 0.079 Uiso 1 1 calc R
C11 C -0.2198(3) 0.5875(3) 0.90035(18) 0.0750(8) Uani 1 1 d .
C12 C -0.4292(4) 0.5756(8) 0.8491(3) 0.186(3) Uani 1 1 d D
H12A H -0.4690 0.4926 0.8763 0.223 Uiso 1 1 calc R
H12B H -0.4377 0.6605 0.8856 0.223 Uiso 1 1 calc R
C13 C -0.4862(5) 0.6018(12) 0.7775(4) 0.271(5) Uani 1 1 d D
H13A H -0.4329 0.6598 0.7425 0.407 Uiso 1 1 calc R
H13B H -0.5626 0.6544 0.7874 0.407 Uiso 1 1 calc R
H13C H -0.5051 0.5104 0.7498 0.407 Uiso 1 1 calc R

loop_
_atom_site_aniso_label
_atom_site_aniso_U_11
_atom_site_aniso_U_22
_atom_site_aniso_U_33
_atom_site_aniso_U_23
_atom_site_aniso_U_13
_atom_site_aniso_U_12
O1 0.1031(17) 0.1243(18) 0.0810(14) 0.0016(13) 0.0107(12) 0.0377(13)
O2 0.0672(14) 0.173(2) 0.0907(16) -0.0139(14) -0.0107(11) 0.0194(13)
O3 0.0952(15) 0.0637(11) 0.0758(12) 0.0120(9) -0.0164(10) -0.0070(9)
O4 0.0757(12) 0.0643(11) 0.0779(11) -0.0014(8) -0.0196(9) -0.0078(8)
N1 0.0681(13) 0.0561(12) 0.0611(12) 0.0051(9) -0.0090(10) -0.0017(9)
C1 0.077(2) 0.108(2) 0.108(2) -0.0226(19) 0.0187(17) 0.0014(17)
C2 0.0670(17) 0.0645(15) 0.0835(17) -0.0093(13) 0.0007(13) -0.0156(12)
C3 0.095(2) 0.088(2) 0.126(3) -0.0115(19) 0.027(2) -0.0324(17)
C4 0.109(3) 0.112(3) 0.108(3) -0.022(2) -0.034(2) -0.019(2)
C5 0.0626(15) 0.0582(14) 0.0581(14) 0.0034(11) -0.0029(11) -0.0046(11)
C6 0.0646(16) 0.0583(14) 0.0553(13) -0.0033(10) -0.0033(11) -0.0046(11)
C7 0.082(2) 0.0944(19) 0.0627(16) -0.0075(14) 0.0052(13) -0.0022(15)
C8 0.095(2) 0.0570(15) 0.0913(19) -0.0066(13) -0.0014(15) -0.0023(14)
C9 0.0669(16) 0.0655(14) 0.0562(14) 0.0010(11) -0.0044(11) -0.0065(12)
C10 0.0680(17) 0.0731(15) 0.0570(14) 0.0011(12) -0.0065(12) 0.0007(13)
C11 0.0741(19) 0.090(2) 0.0607(16) 0.0090(14) 0.0006(14) 0.0138(15)
C12 0.088(3) 0.338(8) 0.132(4) -0.008(4) -0.016(3) 0.082(4)
C13 0.104(4) 0.561(16) 0.148(5) -0.063(7) -0.003(4) 0.111(6)

loop_
_atom_type_symbol
_atom_type_description
_atom_type_scat_dispersion_real
_atom_type_scat_dispersion_imag
_atom_type_scat_source
C C 0.0033 0.0016 'International Tables Vol C Tables 4.2.6.8 and 6.1.1.4'
H H 0.0000 0.0000 'International Tables Vol C Tables 4.2.6.8 and 6.1.1.4'
N N 0.0061 0.0033 'International Tables Vol C Tables 4.2.6.8 and 6.1.1.4'
O O 0.0106 0.0060 'International Tables Vol C Tables 4.2.6.8 and 6.1.1.4'

loop_
_geom_angle_atom_site_label_1
_geom_angle_atom_site_label_2
_geom_angle_atom_site_label_3
_geom_angle
C11 O2 C12 115.2(3)
C5 O4 C2 121.14(19)
C5 N1 C6 124.15(19)
O4 C2 C3 110.7(2)
O4 C2 C1 110.8(2)
C3 C2 C1 111.1(3)
O4 C2 C4 103.0(2)
C3 C2 C4 111.2(3)
C1 C2 C4 109.8(3)
O3 C5 N1 125.9(2)
O3 C5 O4 124.9(2)
N1 C5 O4 109.21(19)
N1 C6 C9 111.86(19)
N1 C6 C8 106.3(2)
C9 C6 C8 108.3(2)
N1 C6 C7 111.4(2)
C9 C6 C7 110.1(2)
C8 C6 C7 108.7(2)
C10 C9 C6 127.0(2)
C9 C10 C11 126.8(2)
O1 C11 O2 121.7(3)
O1 C11 C10 123.7(3)
O2 C11 C10 114.6(2)
C13 C12 O2 112.0(4)

loop_
_geom_bond_atom_site_label_1
_geom_bond_atom_site_label_2
_geom_bond_distance
O1 C11 1.211(3)
O2 C11 1.321(3)
O2 C12 1.482(5)
O3 C5 1.211(3)
O4 C5 1.351(3)
O4 C2 1.460(3)
N1 C5 1.347(3)
N1 C6 1.470(3)
C1 C2 1.512(4)
C2 C3 1.510(4)
C2 C4 1.520(4)
C6 C9 1.513(3)
C6 C8 1.527(3)
C6 C7 1.531(4)
C9 C10 1.320(3)
C10 C11 1.445(4)
C12 C13 1.303(6)
